data_7245692
loop_
_publ_author_name
'Morales-Morales, David'
'Juarez-Garrido, Hugo'
'German-Acacio, Juan Manuel'
'Jaime-Ad\'an, Everardo'
'Barroso-Flores, Joaqu\'in'
'Lara, Victor Hugo'
'Reyes-Martinez, Reyna'
'Toscano, Ruben Alfredo'
'Hernandez Ortega, Simon'

_publ_section_title
;
 Synthesis of a Series of Pd(II) Complexes of the Type
 [Pd(1,10-phen)(SRF)2]&#x00B7;Solvent. An Interesting Case of
 Solvatomorphism
;
_journal_name_full CrystEngComm
_journal_paper_doi 10.1039/D2CE01319C
_journal_year 2022
_chemical_formula_moiety '2(C24 H10 F8 N2 Pd S2), C6 H5 Br'
_chemical_formula_sum 'C54 H25 Br F16 N4 Pd2 S4'
_chemical_formula_weight 1454.73
_space_group_crystal_system monoclinic
_space_group_IT_number 14
_space_group_name_Hall '-P 2ybc'
_space_group_name_H-M_alt 'P 1 21/c 1'
_atom_sites_solution_hydrogens geom
_audit_creation_method SHELXL-2018/3
_audit_update_record
;
2022-06-17 deposited with the CCDC.	2022-10-20 downloaded from the CCDC.
;
_cell_angle_alpha 90
_cell_angle_beta 108.714(4)
_cell_angle_gamma 90
_cell_formula_units_Z 4
_cell_length_a 14.509(4)
_cell_length_b 26.431(8)
_cell_length_c 13.922(4)
_cell_measurement_reflns_used 9524
_cell_measurement_temperature 298(2)
_cell_measurement_theta_max 24.90
_cell_measurement_theta_min 2.18
_cell_volume 5057(3)
_computing_cell_refinement 'SMART V 5.625 (Bruker, 1999)'
_computing_data_collection 'SMART V 5.625 (Bruker, 1999)'
_computing_data_reduction 'SAINT V 6.23C (Bruker, 1999)'
_computing_molecular_graphics 'SHELXTL V 6.12 (Sheldrick, 2000)'
_computing_publication_material 'SHELXTL V 6.12 (Sheldrick, 2000)'
_computing_structure_refinement 'SHELXL-2018/3 (Sheldrick, 2018)'
_computing_structure_solution 'SHELXTL V 6.12 (Sheldrick, 2000)'
_diffrn_ambient_temperature 298(2)
_diffrn_detector_area_resol_mean 0.661
_diffrn_measured_fraction_theta_full 1.000
_diffrn_measured_fraction_theta_max 0.997
_diffrn_measurement_device_type 'Bruker Smart Apex CCD diffractometer 01-670'
_diffrn_measurement_method \w-scans
_diffrn_radiation_type MoK\a
_diffrn_radiation_wavelength 0.71073
_diffrn_reflns_av_R_equivalents 0.1118
_diffrn_reflns_av_unetI/netI 0.0996
_diffrn_reflns_Laue_measured_fraction_full 1.000
_diffrn_reflns_Laue_measured_fraction_max 0.997
_diffrn_reflns_limit_h_max 17
_diffrn_reflns_limit_h_min -17
_diffrn_reflns_limit_k_max 31
_diffrn_reflns_limit_k_min -31
_diffrn_reflns_limit_l_max 16
_diffrn_reflns_limit_l_min -16
_diffrn_reflns_number 40170
_diffrn_reflns_point_group_measured_fraction_full 1.000
_diffrn_reflns_point_group_measured_fraction_max 0.997
_diffrn_reflns_theta_full 25.242
_diffrn_reflns_theta_max 25.383
_diffrn_reflns_theta_min 1.670
_exptl_absorpt_coefficient_mu 1.771
_exptl_absorpt_correction_T_max 0.7452
_exptl_absorpt_correction_T_min 0.5601
_exptl_absorpt_correction_type multi-scan
_exptl_absorpt_process_details
; 
 SADABS 2016/2: Krause, L., Herbst-Irmer, R., Sheldrick G.M. & Stalke D., 
 J. Appl. Cryst. 48 (2015) 3-10 
;
_exptl_crystal_colour red
_exptl_crystal_density_diffrn 1.911
_exptl_crystal_description platty
_exptl_crystal_F_000 2848
_exptl_crystal_size_max 0.388
_exptl_crystal_size_mid 0.172
_exptl_crystal_size_min 0.032
_refine_diff_density_max 0.707
_refine_diff_density_min -0.443
_refine_diff_density_rms 0.108
_refine_ls_extinction_method none
_refine_ls_goodness_of_fit_ref 1.001
_refine_ls_hydrogen_treatment constr
_refine_ls_matrix_type full
_refine_ls_number_parameters 794
_refine_ls_number_reflns 9273
_refine_ls_number_restraints 279
_refine_ls_restrained_S_all 1.001
_refine_ls_R_factor_all 0.0852
_refine_ls_R_factor_gt 0.0526
_refine_ls_shift/su_max 0.001
_refine_ls_shift/su_mean 0.000
_refine_ls_structure_factor_coef Fsqd
_refine_ls_weighting_details 'w=1/[\s^2^(Fo^2^)+(0.0496P)^2^] where P=(Fo^2^+2Fc^2^)/3'
_refine_ls_weighting_scheme calc
_refine_ls_wR_factor_gt 0.1217
_refine_ls_wR_factor_ref 0.1377
_reflns_Friedel_coverage 0.000
_reflns_number_gt 6341
_reflns_number_total 9273
_reflns_threshold_expression 'I > 2\s(I)'
_cod_data_source_file d2ce01319c2.cif
_cod_data_source_block Compound-4
_cod_original_cell_volume 5057(2)
_cod_original_sg_symbol_H-M 'P 21/c'
_cod_database_code 7245692
_shelx_shelxl_version_number 2018/3
_shelx_space_group_comment
; 
The symmetry employed for this shelxl refinement is uniquely defined 
by the following loop, which should always be used as a source of 
symmetry information in preference to the above space-group names. 
They are only intended as comments. 
;
_shelx_estimated_absorpt_t_min 0.547
_shelx_estimated_absorpt_t_max 0.946
_exptl_absorpt_special_details
;
 The following wavelength and cell were deduced by SADABS from the
 direction cosines etc. They are given here for emergency use only:
 CELL 0.71084   14.499   26.439   13.909   89.988  108.707   89.998
;

loop_
_space_group_symop_operation_xyz
'x, y, z'
'-x, y+1/2, -z+1/2'
'-x, -y, -z'
'x, -y-1/2, z-1/2'

loop_
_atom_site_label
_atom_site_type_symbol
_atom_site_fract_x
_atom_site_fract_y
_atom_site_fract_z
_atom_site_U_iso_or_equiv
_atom_site_adp_type
_atom_site_occupancy
_atom_site_site_symmetry_order
_atom_site_calc_flag
_atom_site_refinement_flags_posn
_atom_site_refinement_flags_adp
_atom_site_refinement_flags_occupancy
_atom_site_disorder_assembly
_atom_site_disorder_group
Pd1 Pd 0.15481(3) 0.57703(2) 0.18224(3) 0.03970(14) Uani 1 1 d . . . . .
S101 S 0.31520(13) 0.59693(6) 0.25392(15) 0.0671(5) Uani 1 1 d . . . . .
S102 S 0.11022(12) 0.65987(5) 0.15323(11) 0.0475(4) Uani 1 1 d . . . . .
C101 C 0.3439(4) 0.6515(2) 0.1961(5) 0.0533(16) Uani 1 1 d . . . . .
C102 C 0.3480(5) 0.6525(2) 0.0983(5) 0.0566(16) Uani 1 1 d . . . . .
C103 C 0.3724(5) 0.6944(3) 0.0561(6) 0.071(2) Uani 1 1 d . . . . .
C104 C 0.3954(5) 0.7390(3) 0.1096(7) 0.076(2) Uani 1 1 d . . . . .
H104 H 0.412696 0.767724 0.080766 0.091 Uiso 1 1 calc R U . . .
C105 C 0.3918(5) 0.7396(2) 0.2065(7) 0.068(2) Uani 1 1 d . . . . .
C106 C 0.3677(5) 0.6971(2) 0.2510(6) 0.0618(18) Uani 1 1 d . . . . .
F101 F 0.3246(3) 0.61057(15) 0.0409(3) 0.0834(12) Uani 1 1 d . . . . .
F102 F 0.3773(4) 0.69294(19) -0.0389(4) 0.1034(15) Uani 1 1 d . . . . .
F103 F 0.4115(4) 0.78191(15) 0.2615(4) 0.1093(17) Uani 1 1 d . . . . .
F104 F 0.3672(3) 0.69914(17) 0.3469(3) 0.0909(13) Uani 1 1 d . . . . .
C107 C 0.1246(4) 0.68763(19) 0.2719(4) 0.0385(12) Uani 1 1 d . . . . .
C108 C 0.1381(4) 0.7392(2) 0.2839(5) 0.0483(14) Uani 1 1 d . . . . .
C109 C 0.1461(5) 0.7630(2) 0.3732(5) 0.0552(16) Uani 1 1 d . . . . .
C110 C 0.1425(5) 0.7379(2) 0.4571(5) 0.0573(16) Uani 1 1 d . . . . .
H110 H 0.147807 0.754577 0.517479 0.069 Uiso 1 1 calc R U . . .
C111 C 0.1306(5) 0.6865(2) 0.4469(4) 0.0547(16) Uani 1 1 d . . . . .
C112 C 0.1211(4) 0.6615(2) 0.3586(4) 0.0442(14) Uani 1 1 d . . . . .
F105 F 0.1433(3) 0.76736(12) 0.2047(3) 0.0695(11) Uani 1 1 d . . . . .
F106 F 0.1592(3) 0.81400(13) 0.3774(3) 0.0815(12) Uani 1 1 d . . . . .
F107 F 0.1258(3) 0.65855(16) 0.5271(3) 0.0847(13) Uani 1 1 d . . . . .
F108 F 0.1074(3) 0.61124(11) 0.3561(3) 0.0571(9) Uani 1 1 d . . . . .
N113 N 0.0133(3) 0.54946(16) 0.1255(3) 0.0406(11) Uani 1 1 d . . . . .
C114 C -0.0705(4) 0.5750(2) 0.0884(4) 0.0448(14) Uani 1 1 d . . . . .
H114 H -0.068936 0.610177 0.087707 0.054 Uiso 1 1 calc R U . . .
C115 C -0.1601(5) 0.5504(2) 0.0506(5) 0.0532(16) Uani 1 1 d . . . . .
H115 H -0.217044 0.569287 0.026698 0.064 Uiso 1 1 calc R U . . .
C116 C -0.1644(5) 0.4996(2) 0.0488(4) 0.0521(15) Uani 1 1 d . . . . .
H116 H -0.223678 0.483254 0.020478 0.062 Uiso 1 1 calc R U . . .
C117 C -0.0767(5) 0.4172(2) 0.0927(4) 0.0492(15) Uani 1 1 d . . . . .
H117 H -0.134348 0.399094 0.066371 0.059 Uiso 1 1 calc R U . . .
C118 C 0.0075(5) 0.3924(2) 0.1332(5) 0.0542(16) Uani 1 1 d . . . . .
H118 H 0.006719 0.357219 0.135872 0.065 Uiso 1 1 calc R U . . .
C119 C 0.1887(5) 0.3948(2) 0.2140(5) 0.0563(17) Uani 1 1 d . . . . .
H119 H 0.192487 0.359748 0.218080 0.068 Uiso 1 1 calc R U . . .
C120 C 0.2711(5) 0.4230(2) 0.2484(5) 0.0622(18) Uani 1 1 d . . . . .
H120 H 0.331164 0.407538 0.277799 0.075 Uiso 1 1 calc R U . . .
C121 C 0.2642(5) 0.4758(2) 0.2390(5) 0.0576(17) Uani 1 1 d . . . . .
H121 H 0.321036 0.494834 0.260423 0.069 Uiso 1 1 calc R U . . .
N122 N 0.1807(3) 0.49945(16) 0.2010(3) 0.0421(11) Uani 1 1 d . . . . .
C123 C 0.0081(4) 0.49810(18) 0.1271(4) 0.0355(12) Uani 1 1 d . . . . .
C124 C -0.0785(4) 0.4713(2) 0.0899(4) 0.0423(13) Uani 1 1 d . . . . .
C125 C 0.0984(5) 0.41826(19) 0.1725(4) 0.0438(14) Uani 1 1 d . . . . .
C126 C 0.0980(4) 0.47152(19) 0.1680(4) 0.0392(13) Uani 1 1 d . . . . .
Pd2 Pd 0.26066(3) 0.40164(2) 0.75054(3) 0.03934(14) Uani 1 1 d . . . . .
S201 S 0.13183(12) 0.34740(6) 0.72052(12) 0.0497(4) Uani 1 1 d . . . . .
S202 S 0.36529(12) 0.33446(5) 0.77722(11) 0.0496(4) Uani 1 1 d . . . . .
C201 C 0.3626(4) 0.3041(2) 0.8890(4) 0.0432(13) Uani 1 1 d . . . . .
C202 C 0.3681(4) 0.3292(2) 0.9775(4) 0.0475(14) Uani 1 1 d . . . . .
C203 C 0.3714(5) 0.3055(3) 1.0636(5) 0.0614(18) Uani 1 1 d . . . . .
C204 C 0.3706(5) 0.2538(3) 1.0702(5) 0.070(2) Uani 1 1 d . . . . .
H204 H 0.374283 0.237319 1.130346 0.083 Uiso 1 1 calc R U . . .
C205 C 0.3641(5) 0.2278(2) 0.9839(6) 0.0661(19) Uani 1 1 d . . . . .
C206 C 0.3621(5) 0.2516(2) 0.8949(5) 0.0552(16) Uani 1 1 d . . . . .
F201 F 0.3709(3) 0.38084(13) 0.9783(3) 0.0684(11) Uani 1 1 d . . . . .
F202 F 0.3763(4) 0.33395(16) 1.1465(3) 0.0897(14) Uani 1 1 d . . . . .
F203 F 0.3611(4) 0.17652(15) 0.9836(4) 0.1028(16) Uani 1 1 d . . . . .
F204 F 0.3580(3) 0.22372(14) 0.8147(3) 0.0786(12) Uani 1 1 d . . . . .
C207 C 0.1270(4) 0.3131(2) 0.6117(4) 0.0430(13) Uani 1 1 d . . . . .
C208 C 0.1318(4) 0.2606(2) 0.6108(4) 0.0459(14) Uani 1 1 d . . . . .
C209 C 0.1231(4) 0.2334(2) 0.5230(4) 0.0508(15) Uani 1 1 d . . . . .
C210 C 0.1082(5) 0.2568(2) 0.4324(5) 0.0560(16) Uani 1 1 d . . . . .
H210 H 0.102830 0.238471 0.373884 0.067 Uiso 1 1 calc R U . . .
C211 C 0.1016(5) 0.3081(3) 0.4308(5) 0.0583(17) Uani 1 1 d . . . . .
C212 C 0.1093(5) 0.3358(2) 0.5166(5) 0.0509(15) Uani 1 1 d . . . . .
F205 F 0.1443(3) 0.23516(13) 0.6978(3) 0.0746(12) Uani 1 1 d . . . . .
F206 F 0.1335(3) 0.18290(13) 0.5310(3) 0.0766(12) Uani 1 1 d . . . . .
F207 F 0.0823(4) 0.33330(16) 0.3420(3) 0.0987(15) Uani 1 1 d . . . . .
F208 F 0.1013(3) 0.38641(13) 0.5082(3) 0.0764(12) Uani 1 1 d . . . . .
N213 N 0.1780(4) 0.46743(17) 0.7129(3) 0.0450(11) Uani 1 1 d . . . . .
C214 C 0.0828(5) 0.4717(2) 0.6668(4) 0.0528(15) Uani 1 1 d . . . . .
H214 H 0.044896 0.442594 0.650377 0.063 Uiso 1 1 calc R U . . .
C215 C 0.0377(5) 0.5198(3) 0.6420(5) 0.0653(18) Uani 1 1 d . . . . .
H215 H -0.028972 0.522009 0.609093 0.078 Uiso 1 1 calc R U . . .
C216 C 0.0919(6) 0.5625(3) 0.6663(5) 0.070(2) Uani 1 1 d . . . . .
H216 H 0.062609 0.593964 0.648975 0.084 Uiso 1 1 calc R U . . .
C217 C 0.2562(7) 0.6017(2) 0.7484(6) 0.072(2) Uani 1 1 d . . . . .
H217 H 0.230609 0.634266 0.736382 0.086 Uiso 1 1 calc R U . . .
C218 C 0.3516(7) 0.5957(2) 0.7941(6) 0.073(2) Uani 1 1 d . . . . .
H218 H 0.390719 0.624212 0.814248 0.088 Uiso 1 1 calc R U . . .
C219 C 0.4942(6) 0.5380(3) 0.8561(5) 0.074(2) Uani 1 1 d . . . . .
H219 H 0.537176 0.565039 0.875269 0.088 Uiso 1 1 calc R U . . .
C220 C 0.5285(5) 0.4904(3) 0.8703(6) 0.075(2) Uani 1 1 d . . . . .
H220 H 0.594552 0.484626 0.901778 0.090 Uiso 1 1 calc R U . . .
C221 C 0.4652(5) 0.4497(2) 0.8381(5) 0.0585(17) Uani 1 1 d . . . . .
H22B H 0.490393 0.417008 0.846019 0.070 Uiso 1 1 calc R U . . .
N222 N 0.3696(4) 0.45622(17) 0.7962(3) 0.0452(11) Uani 1 1 d . . . . .
C223 C 0.2323(5) 0.5104(2) 0.7367(4) 0.0473(15) Uani 1 1 d . . . . .
C224 C 0.1925(6) 0.5593(2) 0.7176(5) 0.0570(17) Uani 1 1 d . . . . .
C226 C 0.3335(5) 0.5044(2) 0.7834(4) 0.0459(14) Uani 1 1 d . . . . .
C227 C 0.3947(6) 0.5472(2) 0.8127(5) 0.0614(18) Uani 1 1 d . . . . .
Br1 Br 0.4699(3) 0.6092(2) 0.5962(6) 0.1037(13) Uani 0.516(12) 1 d D U P A 1
C1 C 0.3969(10) 0.5503(5) 0.559(3) 0.084(2) Uani 0.516(12) 1 d D U P A 1
C2 C 0.4370(10) 0.5039(4) 0.590(2) 0.086(3) Uani 0.516(12) 1 d D U P A 1
H2 H 0.501309 0.501757 0.632267 0.103 Uiso 0.516(12) 1 calc R U P A 1
C3 C 0.3830(12) 0.4599(5) 0.5600(17) 0.089(3) Uani 0.516(12) 1 d D U P A 1
H3 H 0.411523 0.428131 0.576268 0.106 Uiso 0.516(12) 1 calc R U P A 1
C4 C 0.2863(11) 0.4649(6) 0.5054(16) 0.089(3) Uani 0.516(12) 1 d D U P A 1
H4 H 0.249142 0.435800 0.484583 0.107 Uiso 0.516(12) 1 calc R U P A 1
C5 C 0.2425(9) 0.5111(6) 0.4803(15) 0.094(3) Uani 0.516(12) 1 d D U P A 1
H5 H 0.176747 0.513524 0.443142 0.113 Uiso 0.516(12) 1 calc R U P A 1
C6 C 0.2988(8) 0.5540(5) 0.5120(16) 0.088(3) Uani 0.516(12) 1 d D U P A 1
H6 H 0.269440 0.585715 0.500783 0.105 Uiso 0.516(12) 1 calc R U P A 1
Br1B Br 0.4387(8) 0.6064(2) 0.5732(7) 0.147(2) Uani 0.484(12) 1 d D U P A 2
C1B C 0.3915(10) 0.5405(5) 0.556(3) 0.084(2) Uani 0.484(12) 1 d D U P A 2
C2B C 0.4543(10) 0.5007(4) 0.588(3) 0.088(3) Uani 0.484(12) 1 d D U P A 2
H2B H 0.520529 0.506945 0.617341 0.106 Uiso 0.484(12) 1 calc R U P A 2
C3B C 0.4212(12) 0.4512(4) 0.5774(18) 0.087(3) Uani 0.484(12) 1 d D U P A 2
H3B H 0.463336 0.424324 0.602300 0.104 Uiso 0.484(12) 1 calc R U P A 2
C4B C 0.3239(10) 0.4434(6) 0.5289(15) 0.084(3) Uani 0.484(12) 1 d D U P A 2
H4B H 0.300696 0.410315 0.520273 0.101 Uiso 0.484(12) 1 calc R U P A 2
C5B C 0.2595(10) 0.4821(6) 0.4927(17) 0.088(3) Uani 0.484(12) 1 d D U P A 2
H5B H 0.193556 0.475737 0.461278 0.105 Uiso 0.484(12) 1 calc R U P A 2
C6B C 0.2959(9) 0.5312(6) 0.5043(17) 0.091(3) Uani 0.484(12) 1 d D U P A 2
H6B H 0.254524 0.558079 0.476450 0.110 Uiso 0.484(12) 1 calc R U P A 2

loop_
_atom_site_aniso_label
_atom_site_aniso_U_11
_atom_site_aniso_U_22
_atom_site_aniso_U_33
_atom_site_aniso_U_23
_atom_site_aniso_U_13
_atom_site_aniso_U_12
Pd1 0.0509(3) 0.0279(2) 0.0405(3) -0.00193(18) 0.0148(2) -0.00141(18)
S101 0.0551(10) 0.0473(9) 0.0847(13) 0.0135(9) 0.0025(9) -0.0087(8)
S102 0.0659(10) 0.0315(7) 0.0425(8) 0.0022(6) 0.0140(7) -0.0001(7)
C101 0.033(3) 0.044(3) 0.078(5) 0.000(3) 0.012(3) -0.006(3)
C102 0.053(4) 0.047(4) 0.063(4) -0.008(3) 0.009(3) -0.008(3)
C103 0.060(5) 0.079(6) 0.076(5) -0.003(4) 0.026(4) -0.010(4)
C104 0.066(5) 0.065(5) 0.103(7) 0.012(5) 0.035(5) -0.003(4)
C105 0.054(4) 0.039(4) 0.107(6) -0.006(4) 0.020(4) -0.007(3)
C106 0.064(4) 0.042(4) 0.075(5) -0.009(3) 0.017(4) -0.006(3)
F101 0.098(3) 0.065(3) 0.077(3) -0.018(2) 0.013(2) -0.005(2)
F102 0.122(4) 0.114(4) 0.084(3) 0.016(3) 0.047(3) -0.006(3)
F103 0.123(4) 0.043(2) 0.159(5) -0.032(3) 0.041(3) -0.023(2)
F104 0.110(4) 0.087(3) 0.079(3) -0.023(3) 0.036(3) -0.020(3)
C107 0.036(3) 0.034(3) 0.045(3) 0.005(2) 0.012(2) 0.000(2)
C108 0.057(4) 0.033(3) 0.058(4) 0.000(3) 0.024(3) -0.002(3)
C109 0.059(4) 0.031(3) 0.074(5) -0.013(3) 0.019(3) -0.006(3)
C110 0.067(4) 0.056(4) 0.049(4) -0.015(3) 0.019(3) 0.003(3)
C111 0.066(4) 0.062(4) 0.042(4) 0.005(3) 0.026(3) 0.002(3)
C112 0.042(3) 0.040(3) 0.049(4) 0.005(3) 0.013(3) 0.000(2)
F105 0.113(3) 0.0336(19) 0.067(2) 0.0067(18) 0.036(2) -0.0025(19)
F106 0.109(3) 0.037(2) 0.100(3) -0.020(2) 0.037(3) -0.003(2)
F107 0.121(4) 0.090(3) 0.054(2) 0.005(2) 0.044(2) 0.000(3)
F108 0.085(3) 0.0321(18) 0.061(2) 0.0043(16) 0.0328(19) -0.0074(16)
N113 0.053(3) 0.034(3) 0.036(3) -0.003(2) 0.016(2) 0.001(2)
C114 0.057(4) 0.038(3) 0.042(3) 0.002(3) 0.018(3) 0.003(3)
C115 0.057(4) 0.054(4) 0.051(4) 0.003(3) 0.020(3) 0.001(3)
C116 0.057(4) 0.056(4) 0.042(3) 0.007(3) 0.015(3) -0.002(3)
C117 0.058(4) 0.047(4) 0.042(3) 0.001(3) 0.015(3) -0.008(3)
C118 0.080(5) 0.037(3) 0.051(4) -0.003(3) 0.029(4) -0.011(3)
C119 0.076(5) 0.033(3) 0.061(4) 0.000(3) 0.023(4) 0.008(3)
C120 0.064(4) 0.044(4) 0.075(5) 0.002(3) 0.019(4) 0.010(3)
C121 0.050(4) 0.051(4) 0.067(4) -0.004(3) 0.012(3) 0.003(3)
N122 0.052(3) 0.028(2) 0.047(3) 0.000(2) 0.015(2) 0.003(2)
C123 0.053(3) 0.025(3) 0.032(3) 0.001(2) 0.019(3) -0.001(2)
C124 0.052(4) 0.044(3) 0.031(3) 0.000(2) 0.013(3) -0.009(3)
C125 0.066(4) 0.029(3) 0.040(3) 0.003(2) 0.023(3) 0.004(3)
C126 0.056(4) 0.034(3) 0.032(3) -0.005(2) 0.020(3) -0.005(3)
Pd2 0.0503(3) 0.0307(2) 0.0365(2) -0.00021(18) 0.0132(2) 0.00011(18)
S201 0.0606(10) 0.0431(8) 0.0485(9) -0.0036(7) 0.0219(8) -0.0080(7)
S202 0.0665(10) 0.0396(8) 0.0467(9) 0.0020(7) 0.0238(8) 0.0106(7)
C201 0.047(3) 0.041(3) 0.040(3) 0.003(3) 0.013(3) 0.006(3)
C202 0.059(4) 0.036(3) 0.047(4) 0.000(3) 0.016(3) 0.008(3)
C203 0.079(5) 0.063(5) 0.043(4) -0.001(3) 0.021(3) 0.012(4)
C204 0.091(5) 0.062(5) 0.059(4) 0.014(4) 0.030(4) 0.004(4)
C205 0.084(5) 0.038(4) 0.085(5) 0.016(4) 0.038(4) 0.003(3)
C206 0.068(4) 0.034(3) 0.066(4) -0.004(3) 0.025(3) 0.001(3)
F201 0.106(3) 0.044(2) 0.052(2) -0.0052(17) 0.021(2) 0.0094(19)
F202 0.145(4) 0.080(3) 0.050(2) 0.000(2) 0.039(3) 0.015(3)
F203 0.156(5) 0.042(2) 0.122(4) 0.023(2) 0.061(3) 0.009(2)
F204 0.131(4) 0.042(2) 0.070(3) -0.0127(19) 0.043(3) 0.001(2)
C207 0.043(3) 0.037(3) 0.042(3) 0.006(3) 0.006(3) -0.006(2)
C208 0.056(4) 0.040(3) 0.036(3) 0.010(3) 0.008(3) -0.004(3)
C209 0.067(4) 0.032(3) 0.046(4) -0.006(3) 0.008(3) -0.009(3)
C210 0.068(4) 0.056(4) 0.040(4) -0.004(3) 0.011(3) -0.003(3)
C211 0.074(5) 0.055(4) 0.046(4) 0.015(3) 0.019(3) 0.002(3)
C212 0.068(4) 0.031(3) 0.055(4) 0.006(3) 0.023(3) 0.000(3)
F205 0.131(4) 0.041(2) 0.050(2) 0.0107(17) 0.027(2) -0.004(2)
F206 0.118(3) 0.037(2) 0.066(2) -0.0072(18) 0.017(2) -0.010(2)
F207 0.173(5) 0.077(3) 0.045(2) 0.017(2) 0.033(3) 0.012(3)
F208 0.125(3) 0.038(2) 0.065(2) 0.0117(18) 0.030(2) 0.004(2)
N213 0.060(3) 0.036(3) 0.041(3) 0.004(2) 0.019(2) 0.003(2)
C214 0.058(4) 0.053(4) 0.047(4) 0.002(3) 0.017(3) 0.007(3)
C215 0.064(4) 0.063(5) 0.070(5) 0.017(4) 0.022(4) 0.015(4)
C216 0.103(6) 0.049(4) 0.067(5) 0.026(4) 0.041(4) 0.030(4)
C217 0.118(7) 0.029(4) 0.084(5) 0.001(3) 0.057(5) 0.011(4)
C218 0.113(7) 0.035(4) 0.081(5) -0.012(4) 0.044(5) -0.013(4)
C219 0.088(6) 0.058(5) 0.066(5) -0.012(4) 0.012(4) -0.029(4)
C220 0.051(4) 0.074(5) 0.090(6) 0.007(4) 0.007(4) -0.015(4)
C221 0.058(4) 0.053(4) 0.058(4) 0.004(3) 0.009(3) -0.001(3)
N222 0.057(3) 0.038(3) 0.041(3) -0.003(2) 0.016(2) -0.001(2)
C223 0.076(5) 0.029(3) 0.043(3) 0.002(2) 0.029(3) 0.007(3)
C224 0.089(5) 0.036(3) 0.057(4) 0.004(3) 0.038(4) 0.015(3)
C226 0.074(4) 0.034(3) 0.034(3) -0.001(2) 0.022(3) 0.001(3)
C227 0.084(5) 0.042(4) 0.063(4) -0.006(3) 0.029(4) -0.008(3)
Br1 0.072(2) 0.097(2) 0.135(3) 0.0020(19) 0.0233(16) -0.0023(14)
C1 0.085(4) 0.098(4) 0.079(5) 0.003(5) 0.038(4) -0.003(4)
C2 0.083(5) 0.103(4) 0.079(5) 0.004(5) 0.036(5) 0.002(4)
C3 0.090(5) 0.099(4) 0.081(5) 0.002(5) 0.033(5) 0.007(4)
C4 0.089(5) 0.099(5) 0.082(5) 0.001(5) 0.030(5) 0.001(5)
C5 0.087(5) 0.102(6) 0.089(6) 0.001(6) 0.020(5) -0.002(4)
C6 0.085(4) 0.098(5) 0.081(5) -0.003(6) 0.027(4) 0.000(4)
Br1B 0.216(6) 0.109(2) 0.135(4) -0.014(2) 0.084(4) -0.055(3)
C1B 0.089(4) 0.095(4) 0.077(5) 0.001(6) 0.039(4) -0.002(4)
C2B 0.083(5) 0.109(4) 0.079(5) 0.002(5) 0.035(5) 0.005(4)
C3B 0.081(5) 0.102(4) 0.081(5) 0.005(5) 0.032(5) 0.013(5)
C4B 0.081(6) 0.096(5) 0.079(6) 0.001(6) 0.032(5) 0.011(4)
C5B 0.081(5) 0.095(5) 0.085(5) 0.002(6) 0.023(5) 0.009(4)
C6B 0.090(4) 0.098(5) 0.086(5) 0.006(6) 0.027(4) 0.009(4)

loop_
_atom_type_symbol
_atom_type_description
_atom_type_scat_dispersion_real
_atom_type_scat_dispersion_imag
_atom_type_scat_source
C C 0.0033 0.0016 'International Tables Vol C Tables 4.2.6.8 and 6.1.1.4'
H H 0.0000 0.0000 'International Tables Vol C Tables 4.2.6.8 and 6.1.1.4'
N N 0.0061 0.0033 'International Tables Vol C Tables 4.2.6.8 and 6.1.1.4'
F F 0.0171 0.0103 'International Tables Vol C Tables 4.2.6.8 and 6.1.1.4'
S S 0.1246 0.1234 'International Tables Vol C Tables 4.2.6.8 and 6.1.1.4'
Br Br -0.2901 2.4595 'International Tables Vol C Tables 4.2.6.8 and 6.1.1.4'
Pd Pd -0.9988 1.0072 'International Tables Vol C Tables 4.2.6.8 and 6.1.1.4'

loop_
_geom_angle_atom_site_label_1
_geom_angle_atom_site_label_2
_geom_angle_atom_site_label_3
_geom_angle
_geom_angle_site_symmetry_1
_geom_angle_site_symmetry_3
_geom_angle_publ_flag
N113 Pd1 N122 79.58(18) . . ?
N113 Pd1 S101 172.40(13) . . ?
N122 Pd1 S101 93.13(14) . . ?
N113 Pd1 S102 94.57(13) . . ?
N122 Pd1 S102 174.12(13) . . ?
S101 Pd1 S102 92.73(6) . . ?
C101 S101 Pd1 110.2(2) . . ?
C107 S102 Pd1 107.00(18) . . ?
C102 C101 C106 116.0(6) . . ?
C102 C101 S101 123.7(5) . . ?
C106 C101 S101 120.3(6) . . ?
F101 C102 C103 117.9(6) . . ?
F101 C102 C101 119.3(6) . . ?
C103 C102 C101 122.8(6) . . ?
F102 C103 C102 120.3(7) . . ?
F102 C103 C104 118.4(7) . . ?
C102 C103 C104 121.2(7) . . ?
C105 C104 C103 117.7(7) . . ?
F103 C105 C104 120.6(7) . . ?
F103 C105 C106 117.6(8) . . ?
C104 C105 C106 121.8(7) . . ?
F104 C106 C105 119.8(6) . . ?
F104 C106 C101 119.8(6) . . ?
C105 C106 C101 120.4(7) . . ?
C108 C107 C112 115.1(5) . . ?
C108 C107 S102 119.7(4) . . ?
C112 C107 S102 125.2(4) . . ?
F105 C108 C109 118.6(5) . . ?
F105 C108 C107 119.2(5) . . ?
C109 C108 C107 122.2(6) . . ?
C110 C109 F106 119.3(6) . . ?
C110 C109 C108 122.9(5) . . ?
F106 C109 C108 117.8(6) . . ?
C109 C110 C111 115.6(6) . . ?
F107 C111 C112 117.4(6) . . ?
F107 C111 C110 119.5(6) . . ?
C112 C111 C110 123.1(6) . . ?
F108 C112 C111 118.4(5) . . ?
F108 C112 C107 120.6(5) . . ?
C111 C112 C107 121.0(5) . . ?
C114 N113 C123 117.4(5) . . ?
C114 N113 Pd1 129.2(4) . . ?
C123 N113 Pd1 113.4(4) . . ?
N113 C114 C115 122.0(5) . . ?
C116 C115 C114 120.2(6) . . ?
C115 C116 C124 119.6(6) . . ?
C118 C117 C124 120.4(6) . . ?
C117 C118 C125 122.1(5) . . ?
C120 C119 C125 120.4(6) . . ?
C119 C120 C121 118.9(6) . . ?
N122 C121 C120 122.7(6) . . ?
C121 N122 C126 118.5(5) . . ?
C121 N122 Pd1 128.6(4) . . ?
C126 N122 Pd1 112.9(4) . . ?
N113 C123 C124 123.5(5) . . ?
N113 C123 C126 116.7(5) . . ?
C124 C123 C126 119.9(5) . . ?
C123 C124 C116 117.2(5) . . ?
C123 C124 C117 119.6(5) . . ?
C116 C124 C117 123.3(5) . . ?
C119 C125 C126 116.8(5) . . ?
C119 C125 C118 125.1(5) . . ?
C126 C125 C118 118.1(5) . . ?
N122 C126 C125 122.6(5) . . ?
N122 C126 C123 117.5(5) . . ?
C125 C126 C123 119.9(5) . . ?
N213 Pd2 N222 79.50(19) . . ?
N213 Pd2 S201 96.13(14) . . ?
N222 Pd2 S201 170.52(13) . . ?
N213 Pd2 S202 171.07(13) . . ?
N222 Pd2 S202 95.10(14) . . ?
S201 Pd2 S202 90.22(6) . . ?
C207 S201 Pd2 106.68(19) . . ?
C201 S202 Pd2 107.18(19) . . ?
C202 C201 C206 115.2(5) . . ?
C202 C201 S202 124.0(4) . . ?
C206 C201 S202 120.6(5) . . ?
C203 C202 F201 117.8(5) . . ?
C203 C202 C201 123.5(6) . . ?
F201 C202 C201 118.7(5) . . ?
C202 C203 F202 118.6(6) . . ?
C202 C203 C204 121.8(6) . . ?
F202 C203 C204 119.6(6) . . ?
C205 C204 C203 116.4(6) . . ?
F203 C205 C204 120.0(6) . . ?
F203 C205 C206 117.4(6) . . ?
C204 C205 C206 122.6(6) . . ?
F204 C206 C205 119.1(5) . . ?
F204 C206 C201 120.3(6) . . ?
C205 C206 C201 120.5(6) . . ?
C208 C207 C212 114.5(5) . . ?
C208 C207 S201 122.5(4) . . ?
C212 C207 S201 122.8(4) . . ?
F205 C208 C209 118.8(5) . . ?
F205 C208 C207 119.0(5) . . ?
C209 C208 C207 122.3(5) . . ?
F206 C209 C210 120.6(5) . . ?
F206 C209 C208 117.7(5) . . ?
C210 C209 C208 121.6(5) . . ?
C209 C210 C211 117.4(6) . . ?
F207 C211 C210 119.9(6) . . ?
F207 C211 C212 118.0(6) . . ?
C210 C211 C212 122.0(6) . . ?
F208 C212 C211 118.2(5) . . ?
F208 C212 C207 119.6(5) . . ?
C211 C212 C207 122.3(5) . . ?
C214 N213 C223 118.6(5) . . ?
C214 N213 Pd2 128.2(4) . . ?
C223 N213 Pd2 113.2(4) . . ?
N213 C214 C215 121.3(6) . . ?
C216 C215 C214 120.0(7) . . ?
C215 C216 C224 120.1(6) . . ?
C218 C217 C224 121.4(6) . . ?
C217 C218 C227 121.7(7) . . ?
C220 C219 C227 120.7(6) . . ?
C219 C220 C221 120.1(7) . . ?
N222 C221 C220 121.8(6) . . ?
C221 N222 C226 118.7(5) . . ?
C221 N222 Pd2 128.7(4) . . ?
C226 N222 Pd2 112.6(4) . . ?
N213 C223 C224 123.4(6) . . ?
N213 C223 C226 117.0(5) . . ?
C224 C223 C226 119.6(6) . . ?
C223 C224 C216 116.6(6) . . ?
C223 C224 C217 118.6(7) . . ?
C216 C224 C217 124.8(6) . . ?
N222 C226 C223 117.6(5) . . ?
N222 C226 C227 121.9(6) . . ?
C223 C226 C227 120.5(5) . . ?
C219 C227 C218 125.0(7) . . ?
C219 C227 C226 116.8(6) . . ?
C218 C227 C226 118.2(7) . . ?
C2 C1 C6 119.2(11) . . ?
C2 C1 Br1 121.2(7) . . ?
C6 C1 Br1 119.1(7) . . ?
C1 C2 C3 121.0(10) . . ?
C4 C3 C2 117.6(11) . . ?
C5 C4 C3 122.5(14) . . ?
C4 C5 C6 118.1(11) . . ?
C1 C6 C5 120.8(10) . . ?
C6B C1B C2B 119.4(11) . . ?
C6B C1B Br1B 120.3(8) . . ?
C2B C1B Br1B 120.0(7) . . ?
C1B C2B C3B 121.2(10) . . ?
C4B C3B C2B 117.6(11) . . ?
C5B C4B C3B 122.8(14) . . ?
C4B C5B C6B 117.8(11) . . ?
C1B C6B C5B 120.8(10) . . ?

loop_
_geom_bond_atom_site_label_1
_geom_bond_atom_site_label_2
_geom_bond_distance
_geom_bond_site_symmetry_2
_geom_bond_publ_flag
Pd1 N113 2.081(5) . ?
Pd1 N122 2.086(4) . ?
Pd1 S101 2.2797(19) . ?
Pd1 S102 2.2822(16) . ?
S101 C101 1.766(6) . ?
S102 C107 1.758(6) . ?
C101 C102 1.383(9) . ?
C101 C106 1.408(8) . ?
C102 F101 1.344(7) . ?
C102 C103 1.354(9) . ?
C103 F102 1.348(8) . ?
C103 C104 1.377(10) . ?
C104 C105 1.366(10) . ?
C105 F103 1.333(8) . ?
C105 C106 1.383(9) . ?
C106 F104 1.339(8) . ?
C107 C108 1.379(7) . ?
C107 C112 1.406(7) . ?
C108 F105 1.353(7) . ?
C108 C109 1.364(8) . ?
C109 C110 1.358(9) . ?
C109 F106 1.360(6) . ?
C110 C111 1.373(9) . ?
C111 F107 1.358(7) . ?
C111 C112 1.362(8) . ?
C112 F108 1.342(6) . ?
N113 C114 1.341(7) . ?
N113 C123 1.360(6) . ?
C114 C115 1.396(8) . ?
C115 C116 1.345(8) . ?
C116 C124 1.408(8) . ?
C117 C118 1.341(9) . ?
C117 C124 1.431(8) . ?
C118 C125 1.430(9) . ?
C119 C120 1.359(9) . ?
C119 C125 1.395(9) . ?
C120 C121 1.401(9) . ?
C121 N122 1.315(7) . ?
N122 C126 1.357(7) . ?
C123 C124 1.390(7) . ?
C123 C126 1.429(8) . ?
C125 C126 1.409(7) . ?
Pd2 N213 2.082(5) . ?
Pd2 N222 2.083(5) . ?
Pd2 S201 2.2854(16) . ?
Pd2 S202 2.2878(16) . ?
S201 C207 1.748(6) . ?
S202 C201 1.762(6) . ?
C201 C202 1.379(7) . ?
C201 C206 1.392(8) . ?
C202 C203 1.339(8) . ?
C202 F201 1.366(6) . ?
C203 F202 1.359(7) . ?
C203 C204 1.371(9) . ?
C204 C205 1.360(9) . ?
C205 F203 1.356(7) . ?
C205 C206 1.381(9) . ?
C206 F204 1.323(7) . ?
C207 C208 1.390(8) . ?
C207 C212 1.399(7) . ?
C208 F205 1.345(6) . ?
C208 C209 1.389(8) . ?
C209 F206 1.344(6) . ?
C209 C210 1.359(8) . ?
C210 C211 1.360(9) . ?
C211 F207 1.352(7) . ?
C211 C212 1.374(8) . ?
C212 F208 1.345(6) . ?
N213 C214 1.328(7) . ?
N213 C223 1.360(7) . ?
C214 C215 1.422(9) . ?
C215 C216 1.354(10) . ?
C216 C224 1.406(10) . ?
C217 C218 1.334(10) . ?
C217 C224 1.430(10) . ?
C218 C227 1.414(10) . ?
C219 C220 1.344(10) . ?
C219 C227 1.396(10) . ?
C220 C221 1.391(9) . ?
C221 N222 1.332(8) . ?
N222 C226 1.366(7) . ?
C223 C224 1.406(8) . ?
C223 C226 1.411(8) . ?
C226 C227 1.416(9) . ?
Br1 C1 1.859(11) . ?
C1 C2 1.367(10) . ?
C1 C6 1.367(10) . ?
C2 C3 1.391(11) . ?
C3 C4 1.371(11) . ?
C4 C5 1.369(11) . ?
C5 C6 1.385(11) . ?
Br1B C1B 1.859(11) . ?
C1B C6B 1.365(10) . ?
C1B C2B 1.370(10) . ?
C2B C3B 1.383(11) . ?
C3B C4B 1.371(11) . ?
C4B C5B 1.368(11) . ?
C5B C6B 1.392(11) . ?
